data_2022448
loop_
_publ_author_name
'Peloquin, Andrew J.'
'Ragusa, Arianna C.'
'McMillen, Colin D.'
'Pennington, William T.'

_publ_section_title
;
 The reaction of thiourea and 1,3-dimethylthiourea towards organoiodines:
 oxidative bond formation and halogen bonding
;
_journal_coeditor_code VP3021
_journal_issue 10
_journal_name_full 'Acta Crystallographica Section C'
_journal_page_first
;
;
_journal_paper_doi 10.1107/S205322962100869X
_journal_volume 77
_journal_year 2021
_chemical_formula_iupac '2C5 H12 N4 S 2+, 4I -, 3C2 I4'
_chemical_formula_moiety '2(C5 H12 N4 S 2+), 4(I -), 3(C2 I4)'
_chemical_formula_sum 'C16 H24 I16 N8 S2'
_chemical_formula_weight 2422.95
_chemical_name_systematic '4,4-Dimethyl-4<i>H</i>-1,3,5-thiadiazine-3,5-diium diiodide--1,1,2,2-tetraiodoethene (2/3)'
_space_group_crystal_system monoclinic
_space_group_IT_number 14
_space_group_name_Hall '-P 2yn'
_space_group_name_H-M_alt 'P 1 21/n 1'
_atom_sites_solution_hydrogens mixed
_atom_sites_solution_primary dual
_atom_sites_solution_secondary difmap
_audit_creation_method
;
Olex2 1.3
(compiled 2020.11.12 svn.r5f609507 for OlexSys, GUI svn.r6272)
;
_cell_angle_alpha 90
_cell_angle_beta 94.0740(10)
_cell_angle_gamma 90
_cell_formula_units_Z 2
_cell_length_a 7.68790(10)
_cell_length_b 16.2822(3)
_cell_length_c 19.0763(3)
_cell_measurement_reflns_used 9831
_cell_measurement_temperature 100(2)
_cell_measurement_theta_max 26.39
_cell_measurement_theta_min 2.54
_cell_volume 2381.86(7)
_computing_cell_refinement
;
SAINT (Bruker, 2017)
;
_computing_data_collection
;
APEX3 (Bruker, 2017)
;
_computing_data_reduction
;
SAINT (Bruker, 2017)
;
_computing_molecular_graphics
;
Mercury (Macrae <i>et al.</i>, 2020)
;
_computing_publication_material
;
publCIF (Westrip, 2010) and OLEX2 (Dolomanov <i>et al.</i>,
2009)
;
_computing_structure_refinement
;
SHELXL2018 (Sheldrick, 2015<i>b</i>)
;
_computing_structure_solution
;
SHELXT2018 (Sheldrick, 2015<i>a</i>)
;
_diffrn_ambient_temperature 100.15
_diffrn_measured_fraction_theta_full 1.000
_diffrn_measured_fraction_theta_max 1.000
_diffrn_measurement_device_type 'Bruker D8 Venture Photon 2'
_diffrn_measurement_method '\f and \w scans'
_diffrn_radiation_type MoK\a
_diffrn_radiation_wavelength 0.71073
_diffrn_reflns_av_R_equivalents 0.0323
_diffrn_reflns_av_unetI/netI 0.0255
_diffrn_reflns_limit_h_max 9
_diffrn_reflns_limit_h_min -9
_diffrn_reflns_limit_k_max 20
_diffrn_reflns_limit_k_min -20
_diffrn_reflns_limit_l_max 23
_diffrn_reflns_limit_l_min -23
_diffrn_reflns_number 32862
_diffrn_reflns_theta_full 25.242
_diffrn_reflns_theta_max 26.370
_diffrn_reflns_theta_min 1.646
_diffrn_source 'Incoatec I\mS'
_diffrn_standards_number 0
_exptl_absorpt_coefficient_mu 10.504
_exptl_absorpt_correction_T_max 0.7454
_exptl_absorpt_correction_T_min 0.4561
_exptl_absorpt_correction_type multi-scan
_exptl_absorpt_process_details
;
(SADABS; Bruker, 2017)
;
_exptl_crystal_colour colourless
_exptl_crystal_density_diffrn 3.378
_exptl_crystal_density_method 'not measured'
_exptl_crystal_description plate
_exptl_crystal_F_000 2112
_exptl_crystal_size_max 0.108
_exptl_crystal_size_mid 0.065
_exptl_crystal_size_min 0.04
_refine_diff_density_max 1.670
_refine_diff_density_min -2.130
_refine_ls_extinction_method none
_refine_ls_goodness_of_fit_ref 1.058
_refine_ls_hydrogen_treatment mixed
_refine_ls_matrix_type full
_refine_ls_number_parameters 229
_refine_ls_number_reflns 4882
_refine_ls_number_restraints 42
_refine_ls_restrained_S_all 1.054
_refine_ls_R_factor_all 0.0284
_refine_ls_R_factor_gt 0.0234
_refine_ls_shift/su_max 0.001
_refine_ls_shift/su_mean 0.000
_refine_ls_structure_factor_coef Fsqd
_refine_ls_weighting_details 'w=1/[\s^2^(Fo^2^)+(0.0156P)^2^+6.2460P] where P=(Fo^2^+2Fc^2^)/3'
_refine_ls_weighting_scheme calc
_refine_ls_wR_factor_gt 0.0469
_refine_ls_wR_factor_ref 0.0485
_reflns_number_gt 4315
_reflns_number_total 4882
_reflns_threshold_expression 'I > 2\s(I)'
_cod_data_source_file vp3021sup1.cif
_cod_data_source_block 11
_cod_database_code 2022448
_shelx_space_group_comment
;
The symmetry employed for this shelxl refinement is uniquely defined
by the following loop, which should always be used as a source of
symmetry information in preference to the above space-group names.
They are only intended as comments.
;
_shelx_estimated_absorpt_t_min 0.397
_shelx_estimated_absorpt_t_max 0.679

loop_
_space_group_symop_operation_xyz
'x, y, z'
'-x+1/2, y+1/2, -z+1/2'
'-x, -y, -z'
'x-1/2, -y-1/2, z-1/2'

loop_
_atom_site_type_symbol
_atom_site_label
_atom_site_fract_x
_atom_site_fract_y
_atom_site_fract_z
_atom_site_U_iso_or_equiv
_atom_site_adp_type
_atom_site_calc_flag
_atom_site_occupancy
_atom_site_disorder_assembly
_atom_site_disorder_group
I I1 -0.03937(4) 0.51360(2) 0.28036(2) 0.01768(8) Uani d 1 . .
I I2 0.54350(4) 0.32122(2) 0.19721(2) 0.01464(7) Uani d 1 . .
I I3 0.70673(4) 0.42818(2) 0.40829(2) 0.02078(8) Uani d 1 . .
I I4 0.77223(4) 0.32029(2) 0.56903(2) 0.02259(8) Uani d 1 . .
I I5 0.30595(4) 0.31473(2) 0.58495(2) 0.02681(9) Uani d 1 . .
I I6 0.23968(4) 0.41607(2) 0.42041(2) 0.02110(8) Uani d 1 . .
C C6A 0.5899(10) 0.3707(4) 0.4936(4) 0.0179(15) Uani d 0.711(10) A 1
C C7A 0.4207(9) 0.3686(4) 0.4977(4) 0.0168(15) Uani d 0.711(10) A 1
C C6B 0.493(2) 0.3891(10) 0.4667(10) 0.015(3) Uani d 0.289(10) A 2
C C7B 0.524(2) 0.3530(10) 0.5290(9) 0.014(3) Uani d 0.289(10) A 2
I I7 0.28020(4) 0.06878(2) 0.57364(2) 0.01586(7) Uani d 1 . .
I I8 0.24697(4) -0.05728(2) 0.42265(2) 0.01667(7) Uani d 1 . .
C C8 0.4152(6) 0.0025(3) 0.4992(3) 0.0215(11) Uani d 1 . .
S S1 0.19978(14) 0.17006(7) 0.26574(6) 0.0163(2) Uani d 1 . .
N N1 0.0769(5) 0.0218(2) 0.2407(2) 0.0194(9) Uani d 1 . .
N N2 0.0884(5) 0.3173(2) 0.2309(2) 0.0198(9) Uani d 1 . .
N N3 -0.0872(5) 0.2480(2) 0.3041(2) 0.0148(8) Uani d 1 . .
N N4 -0.0934(5) 0.1026(2) 0.3086(2) 0.0146(8) Uani d 1 . .
C C1 0.0449(5) 0.0904(3) 0.2726(2) 0.0149(10) Uani d 1 . .
C C2 0.0526(5) 0.2534(3) 0.2675(2) 0.0147(10) Uani d 1 . .
C C3 -0.1212(6) 0.1774(3) 0.3498(3) 0.0174(10) Uani d 1 . .
C C4 -0.3122(6) 0.1800(3) 0.3659(3) 0.0213(11) Uani d 1 . .
H H4A -0.339718 0.131331 0.393302 0.032 Uiso calc 1 . .
H H4B -0.385825 0.180612 0.321804 0.032 Uiso calc 1 . .
H H4C -0.334091 0.229581 0.392986 0.032 Uiso calc 1 . .
C C5 -0.0018(6) 0.1785(3) 0.4162(2) 0.0228(11) Uani d 1 . .
H H5A -0.024176 0.228050 0.443301 0.034 Uiso calc 1 . .
H H5B 0.119846 0.178398 0.403953 0.034 Uiso calc 1 . .
H H5C -0.023660 0.129772 0.444423 0.034 Uiso calc 1 . .
H H2N1 0.015(5) -0.021(2) 0.249(3) 0.027 Uiso d 1 . .
H H1N1 0.175(4) 0.015(3) 0.222(2) 0.027 Uiso d 1 . .
H H2N2 0.037(6) 0.3632(18) 0.240(3) 0.027 Uiso d 1 . .
H H1N2 0.185(4) 0.318(3) 0.210(3) 0.027 Uiso d 1 . .
H H1N3 -0.172(5) 0.282(2) 0.295(3) 0.027 Uiso d 1 . .
H H1N4 -0.179(4) 0.071(3) 0.294(3) 0.027 Uiso d 1 . .

loop_
_atom_site_aniso_label
_atom_site_aniso_U_11
_atom_site_aniso_U_22
_atom_site_aniso_U_33
_atom_site_aniso_U_12
_atom_site_aniso_U_13
_atom_site_aniso_U_23
I1 0.01671(15) 0.01716(16) 0.01927(16) 0.00103(12) 0.00192(12) 0.00108(13)
I2 0.01373(15) 0.01548(16) 0.01487(15) 0.00226(12) 0.00203(11) 0.00267(12)
I3 0.02667(17) 0.01775(17) 0.01853(16) -0.00294(13) 0.00591(13) -0.00033(13)
I4 0.01984(17) 0.03013(19) 0.01746(17) 0.00661(14) -0.00109(13) 0.00474(14)
I5 0.03052(19) 0.02089(18) 0.0306(2) 0.00114(14) 0.01353(15) 0.00625(14)
I6 0.01842(16) 0.02361(18) 0.02039(17) 0.00087(13) -0.00472(12) 0.00236(14)
C6A 0.025(4) 0.016(3) 0.013(3) 0.000(3) 0.000(3) 0.004(3)
C7A 0.021(4) 0.015(3) 0.014(3) 0.005(3) -0.002(3) 0.009(3)
C6B 0.022(6) 0.009(5) 0.014(6) 0.003(5) -0.001(5) 0.002(5)
C7B 0.018(6) 0.012(5) 0.011(6) 0.002(5) -0.003(5) 0.006(5)
I7 0.01399(15) 0.01814(16) 0.01566(15) 0.00204(12) 0.00258(11) -0.00272(12)
I8 0.01248(14) 0.02149(17) 0.01571(16) -0.00154(12) -0.00137(11) -0.00476(13)
C8 0.025(2) 0.020(3) 0.018(3) 0.000(2) -0.001(2) 0.002(2)
S1 0.0131(5) 0.0127(6) 0.0234(6) 0.0001(5) 0.0038(5) 0.0004(5)
N1 0.020(2) 0.013(2) 0.027(2) -0.0003(18) 0.0085(18) -0.0041(19)
N2 0.020(2) 0.011(2) 0.030(2) 0.0031(17) 0.0124(19) 0.0026(19)
N3 0.016(2) 0.0083(19) 0.020(2) 0.0024(15) 0.0031(16) 0.0038(16)
N4 0.017(2) 0.012(2) 0.014(2) -0.0014(16) 0.0036(16) -0.0043(16)
C1 0.014(2) 0.015(2) 0.015(2) -0.0002(19) -0.0040(18) 0.005(2)
C2 0.013(2) 0.014(2) 0.017(2) 0.0025(19) 0.0008(18) -0.003(2)
C3 0.019(2) 0.012(2) 0.022(3) -0.0013(19) 0.005(2) 0.003(2)
C4 0.023(3) 0.018(3) 0.024(3) 0.001(2) 0.008(2) -0.002(2)
C5 0.027(3) 0.025(3) 0.017(3) 0.002(2) 0.002(2) 0.000(2)

loop_
_atom_type_symbol
_atom_type_description
_atom_type_scat_dispersion_real
_atom_type_scat_dispersion_imag
_atom_type_scat_source
C C 0.0033 0.0016 'International Tables Vol C Tables 4.2.6.8 and 6.1.1.4'
H H 0.0000 0.0000 'International Tables Vol C Tables 4.2.6.8 and 6.1.1.4'
I I -0.4742 1.8119 'International Tables Vol C Tables 4.2.6.8 and 6.1.1.4'
N N 0.0061 0.0033 'International Tables Vol C Tables 4.2.6.8 and 6.1.1.4'
S S 0.1246 0.1234 'International Tables Vol C Tables 4.2.6.8 and 6.1.1.4'

loop_
_exptl_crystal_face_index_h
_exptl_crystal_face_index_k
_exptl_crystal_face_index_l
_exptl_crystal_face_perp_dist
1.00 -0.01 -1.02 0.0448
0.99 -1.00 -2.03 0.0425
-1.01 -1.99 0.01 0.0353
-0.99 1.00 2.03 0.0456
-0.01 -0.99 -1.00 0.0189
0.01 0.99 1.00 0.0270
1.00 0.99 -0.02 0.0384
2.00 0.98 -1.04 0.0414
-2.00 -0.98 1.04 0.0482
-1.02 -1.98 -1.98 0.0290
-0.01 -0.99 -2.00 0.0179
0.00 -0.01 1.00 0.0233
0.00 0.01 -1.00 0.0170
0.00 1.01 -0.99 0.0305
0.00 -1.01 0.99 0.0231
1.00 -0.01 -1.02 0.0448
0.99 -1.00 -2.03 0.0425
-1.01 -1.99 0.01 0.0353
-0.99 1.00 2.03 0.0456
-0.01 -0.99 -1.00 0.0189
0.01 0.99 1.00 0.0270
1.00 0.99 -0.02 0.0384
2.00 0.98 -1.04 0.0414
-2.00 -0.98 1.04 0.0482
-1.02 -1.98 -1.98 0.0290
-0.01 -0.99 -2.00 0.0179
0.00 -0.01 1.00 0.0233
0.00 0.01 -1.00 0.0170
0.00 1.01 -0.99 0.0305
0.00 -1.01 0.99 0.0231

loop_
_geom_angle_atom_site_label_1
_geom_angle_atom_site_label_2
_geom_angle_atom_site_label_3
_geom_angle_site_symmetry_1
_geom_angle_site_symmetry_3
_geom_angle
_geom_angle_publ_flag
I4 C6A I3 . . 113.4(3) ?
C7A C6A I3 . . 122.2(6) ?
C7A C6A I4 . . 124.4(6) ?
I6 C7A I5 . . 114.2(3) ?
C6A C7A I5 . . 121.8(6) ?
C6A C7A I6 . . 124.0(6) ?
I6 C6B I3 . . 115.8(8) ?
C7B C6B I3 . . 120.1(14) ?
C7B C6B I6 . . 124.1(14) ?
I4 C7B I5 . . 118.3(8) ?
C6B C7B I4 . . 122.8(14) ?
C6B C7B I5 . . 118.5(14) ?
I7 C8 I8 . . 113.2(2) ?
C8 C8 I7 3_656 . 123.6(5) ?
C8 C8 I8 3_656 . 123.2(5) ?
C2 S1 C1 . . 97.3(2) ?
C1 N1 H2N1 . . 119(3) ?
C1 N1 H1N1 . . 120(3) ?
H2N1 N1 H1N1 . . 119(5) ?
C2 N2 H2N2 . . 118(3) ?
C2 N2 H1N2 . . 119(3) ?
H2N2 N2 H1N2 . . 120(5) ?
C2 N3 C3 . . 123.2(4) ?
C2 N3 H1N3 . . 119(3) ?
C3 N3 H1N3 . . 117(3) ?
C1 N4 C3 . . 123.7(4) ?
C1 N4 H1N4 . . 111(3) ?
C3 N4 H1N4 . . 122(3) ?
N1 C1 S1 . . 116.3(3) ?
N1 C1 N4 . . 123.9(4) ?
N4 C1 S1 . . 119.8(3) ?
N2 C2 S1 . . 116.5(3) ?
N2 C2 N3 . . 123.3(4) ?
N3 C2 S1 . . 120.2(3) ?
N3 C3 C4 . . 108.2(4) ?
N3 C3 C5 . . 111.3(4) ?
N4 C3 N3 . . 106.8(4) ?
N4 C3 C4 . . 108.0(4) ?
N4 C3 C5 . . 110.8(4) ?
C5 C3 C4 . . 111.6(4) ?
C3 C4 H4A . . 109.5 ?
C3 C4 H4B . . 109.5 ?
C3 C4 H4C . . 109.5 ?
H4A C4 H4B . . 109.5 ?
H4A C4 H4C . . 109.5 ?
H4B C4 H4C . . 109.5 ?
C3 C5 H5A . . 109.5 ?
C3 C5 H5B . . 109.5 ?
C3 C5 H5C . . 109.5 ?
H5A C5 H5B . . 109.5 ?
H5A C5 H5C . . 109.5 ?
H5B C5 H5C . . 109.5 ?

loop_
_geom_bond_atom_site_label_1
_geom_bond_atom_site_label_2
_geom_bond_site_symmetry_2
_geom_bond_distance
_geom_bond_publ_flag
I3 C6A . 2.130(7) ?
I3 C6B . 2.144(18) ?
I4 C6A . 2.104(7) ?
I4 C7B . 2.074(16) ?
I5 C7A . 2.127(7) ?
I5 C7B . 2.143(17) ?
I6 C7A . 2.102(7) ?
I6 C6B . 2.128(18) ?
C6A C7A . 1.309(11) ?
C6B C7B . 1.33(3) ?
I7 C8 . 2.113(5) ?
I8 C8 . 2.118(5) ?
C8 C8 3_656 1.305(9) ?
S1 C1 . 1.772(4) ?
S1 C2 . 1.768(4) ?
N1 C1 . 1.303(6) ?
N1 H2N1 . 0.858(19) ?
N1 H1N1 . 0.863(19) ?
N2 C2 . 1.294(6) ?
N2 H2N2 . 0.869(19) ?
N2 H1N2 . 0.860(19) ?
N3 C2 . 1.325(5) ?
N3 C3 . 1.477(5) ?
N3 H1N3 . 0.857(19) ?
N4 C1 . 1.321(5) ?
N4 C3 . 1.473(6) ?
N4 H1N4 . 0.863(19) ?
C3 C4 . 1.522(6) ?
C3 C5 . 1.511(7) ?
C4 H4A . 0.9800 ?
C4 H4B . 0.9800 ?
C4 H4C . 0.9800 ?
C5 H5A . 0.9800 ?
C5 H5B . 0.9800 ?
C5 H5C . 0.9800 ?

loop_
_geom_hbond_atom_site_label_D
_geom_hbond_atom_site_label_H
_geom_hbond_atom_site_label_A
_geom_hbond_site_symmetry_A
_geom_hbond_distance_DH
_geom_hbond_distance_HA
_geom_hbond_distance_DA
_geom_hbond_angle_DHA
C4 H4B I2 1_455 0.98 3.32 4.046(5) 132.7
C4 H4C I3 1_455 0.98 3.26 4.122(5) 147.8
C5 H5A I4 1_455 0.98 3.32 4.191(5) 149.8
C5 H5B S1 . 0.98 2.75 3.360(5) 120.7
N1 H2N1 I2 2_545 0.858(19) 2.82(3) 3.618(4) 155(4)
N1 H1N1 I1 2_545 0.863(19) 2.80(3) 3.609(4) 156(4)
N1 H1N1 I6 2_545 0.863(19) 3.27(4) 3.874(4) 129(4)
N2 H2N2 I1 . 0.869(19) 2.65(2) 3.493(4) 165(4)
N2 H1N2 I2 . 0.860(19) 2.79(3) 3.602(4) 158(5)
N2 H1N2 I8 2 0.860(19) 3.32(4) 3.857(4) 123(4)
N3 H1N3 I2 1_455 0.857(19) 2.85(3) 3.580(4) 144(4)
N4 H1N4 I1 2_445 0.863(19) 2.67(2) 3.503(4) 162(4)

loop_
_geom_torsion_atom_site_label_1
_geom_torsion_atom_site_label_2
_geom_torsion_atom_site_label_3
_geom_torsion_atom_site_label_4
_geom_torsion_site_symmetry_1
_geom_torsion_site_symmetry_2
_geom_torsion_site_symmetry_3
_geom_torsion_site_symmetry_4
_geom_torsion
_geom_torsion_publ_flag
I3 C6A C7A I5 . . . . -177.8(3) ?
I3 C6A C7A I6 . . . . 2.8(9) ?
I3 C6B C7B I4 . . . . -7.0(19) ?
I3 C6B C7B I5 . . . . -179.8(7) ?
I4 C6A C7A I5 . . . . 1.4(9) ?
I4 C6A C7A I6 . . . . -178.0(3) ?
I6 C6B C7B I4 . . . . 175.5(7) ?
I6 C6B C7B I5 . . . . 2.8(19) ?
C1 S1 C2 N2 . . . . -146.8(4) ?
C1 S1 C2 N3 . . . . 32.3(4) ?
C1 N4 C3 N3 . . . . 48.0(6) ?
C1 N4 C3 C4 . . . . 164.1(4) ?
C1 N4 C3 C5 . . . . -73.4(5) ?
C2 S1 C1 N1 . . . . 147.7(4) ?
C2 S1 C1 N4 . . . . -32.3(4) ?
C2 N3 C3 N4 . . . . -47.8(5) ?
C2 N3 C3 C4 . . . . -163.8(4) ?
C2 N3 C3 C5 . . . . 73.2(5) ?
C3 N3 C2 S1 . . . . 5.5(6) ?
C3 N3 C2 N2 . . . . -175.4(4) ?
C3 N4 C1 S1 . . . . -5.7(6) ?
C3 N4 C1 N1 . . . . 174.3(4) ?

_cod_database_fobs_code 2022448
